data_1531380
loop_
_publ_author_name
'Hejny, C.'
'Armbruster, T.'

_publ_section_title
;
 Polysomatism in hoegbomite: the crystal structures of 10T, 12H, 14Tand
 24R polysomes
;
_journal_name_full 'American Mineralogist'
_journal_page_first 277
_journal_page_last 292
_journal_volume 87
_journal_year 2002
_chemical_formula_sum 'Al18 Fe3.85 H2 Mg3.22 O40 Ti Zn1.93'
_chemical_name_systematic 'Al18 ((Fe3.85 Zn1.93) Mg3.22) Ti O38 (O H)2'
_space_group_IT_number 164
_symmetry_space_group_name_Hall '-P 3 2"'
_symmetry_space_group_name_H-M 'P -3 m 1'
_cell_angle_alpha 90
_cell_angle_beta 90
_cell_angle_gamma 120
_cell_formula_units_Z 1
_cell_length_a 5.723
_cell_length_b 5.723
_cell_length_c 23.026
_cell_volume 653.125
_citation_journal_id_ASTM AMMIAY
_cod_data_source_file Hejny_AMMIAY_2002_140.cif
_cod_data_source_block H2Al18Fe3.85Mg3.22O40Ti1Zn1.93
_cod_original_cell_volume 653.1255
_cod_original_formula_sum 'H2 Al18 Fe3.85 Mg3.22 O40 Ti1 Zn1.93'
_cod_database_code 1531380

loop_
_symmetry_equiv_pos_as_xyz
x,y,z
-y,x-y,z
-x+y,-x,z
y,x,-z
-x,-x+y,-z
x-y,-y,-z
-x,-y,-z
y,-x+y,-z
x-y,x,-z
-y,-x,z
x,x-y,z
-x+y,y,z

loop_
_atom_site_label
_atom_site_type_symbol
_atom_site_fract_x
_atom_site_fract_y
_atom_site_fract_z
_atom_site_occupancy
_atom_site_U_iso_or_equiv
Fe1 Fe+2 0.3333 0.6667 -0.02563 0.513 0.0
O3 O-2 0.5114 0.4886 0.8512 1 0.0
Mg4 Mg+2 0.3333 0.6667 0.37083 0.57 0.0
Al1 Al+3 0 0 0 1 0.0
Al4 Al+3 0.6667 0.3333 0.3992 1 0.0
Mg1 Mg+2 0.3333 0.6667 -0.02563 0.23 0.0
Fe3 Fe+2 0.6667 0.3333 0.78392 0.3 0.0
O9 O-2 0.8142 0.1858 0.4529 1 0.0
Zn5 Zn+2 0 0 0.42401 0.19 0.0
Zn2 Zn+2 0.3333 0.6667 0.8264 0.223 0.0
H1 H+1 0 0 0.181 1 0.0
O6 O-2 0.3333 0.6667 0.7462 1 0.0
O8 O-2 0 0 0.6608 1 0.0
Zn3 Zn+2 0.6667 0.3333 0.78392 0.15 0.0
Ti1 Ti+4 0.6667 0.3333 0.78392 0.5 0.0
Zn4 Zn+2 0.3333 0.6667 0.37083 0.143 0.0
Zn1 Zn+2 0.3333 0.6667 -0.02563 0.257 0.0
O10 O-2 0.3333 0.6667 0.4557 1 0.0
Mg3 Mg+2 0.6667 0.3333 0.78392 0.05 0.0
Fe5 Fe+2 0 0 0.42401 0.38 0.0
Fe2 Fe+2 0.3333 0.6667 0.8264 0.447 0.0
O4 O-2 0 0 0.1443 1 0.0
Al2 Al+3 0.3384 0.1692 0.89875 1 0.0
O7 O-2 0.4809 0.5191 0.6528 1 0.0
O1 O-2 0.7035 0.8517 -0.0535 1 0.0
O5 O-2 0.8358 0.1642 0.7459 1 0.0
O2 O-2 0.6667 0.3333 -0.0587 1 0.0
Mg5 Mg+2 0 0 0.42401 0.43 0.0
Al3 Al+3 0.1646 0.3292 0.70347 1 0.0
Al5 Al+3 0 0.5 0.5 1 0.0
Fe4 Fe+2 0.3333 0.6667 0.37083 0.287 0.0
Mg2 Mg+2 0.3333 0.6667 0.8264 0.33 0.0
